data_9004611
loop_
_publ_author_name
'Galliski, M. A.'
'Marquez-Zavalia M F'
'Cooper, M. A.'
'Cerny, P.'
'Hawthorne, F. C.'

_publ_section_title
;
 Bismutotantalite from northwestern Argentina: Description and
 crystal structure
 Sample: [Bi] phase
;
_journal_name_full 'The Canadian Mineralogist'
_journal_page_first 103
_journal_page_last 110
_journal_paper_doi 10.2113/gscanmin.39.1.103
_journal_volume 39
_journal_year 2001
_chemical_compound_source 'northwestern Argentina'
_chemical_formula_sum 'Bi0.98 Nb0.11 O4 Sb0.02 Ta0.89'
_chemical_name_mineral Bismutotantalite
_space_group_IT_number 52
_symmetry_space_group_name_Hall '-P 2ab 2c'
_symmetry_space_group_name_H-M 'P c n n'
_cell_angle_alpha 90
_cell_angle_beta 90
_cell_angle_gamma 90
_cell_length_a 4.9652
_cell_length_b 11.7831
_cell_length_c 5.6462
_cell_formula_units_Z 4
_cell_volume 330.333
_database_code_amcsd 0005704
_exptl_crystal_density_diffrn 8.897
_cod_original_formula_sum '(Bi.98 Sb.02) (Ta.89 Nb.11) O4'
_cod_database_code 9004611

loop_
_space_group_symop_operation_xyz
x,y,z
1/2+x,1/2-y,1/2+z
1/2-x,1/2+y,1/2-z
1/2+x,1/2+y,-z
1/2-x,1/2-y,z
-x,y,1/2+z
x,-y,1/2-z
-x,-y,-z

loop_
_atom_site_aniso_label
_atom_site_aniso_U_11
_atom_site_aniso_U_22
_atom_site_aniso_U_33
_atom_site_aniso_U_12
_atom_site_aniso_U_13
_atom_site_aniso_U_23
Bi 0.00830 0.01120 0.01080 0.00000 0.00000 0.00110
Sb 0.00830 0.01120 0.01080 0.00000 0.00000 0.00110
Ta 0.00660 0.00680 0.00690 -0.00010 0.00000 0.00000
Nb 0.00660 0.00680 0.00690 -0.00010 0.00000 0.00000
O(1) 0.01360 0.01380 0.01420 -0.00060 0.00400 -0.00070
O(2) 0.01430 0.00820 0.01050 -0.00400 0.00350 0.00050

loop_
_atom_site_label
_atom_site_fract_x
_atom_site_fract_y
_atom_site_fract_z
_atom_site_occupancy
_atom_site_U_iso_or_equiv
Bi 0.22147 0.50000 0.25000 0.98000 0.01010
Sb 0.22147 0.50000 0.25000 0.02000 0.01010
Ta 0.25000 0.75000 0.64078 0.89000 0.00680
Nb 0.25000 0.75000 0.64078 0.11000 0.00680
O(1) 0.49543 0.69489 0.36094 1.00000 0.01390
O(2) 0.08657 0.59742 0.58723 1.00000 0.01100

loop_
_cod_related_entry_id
_cod_related_entry_database
_cod_related_entry_code
1 AMCSD 0005704
